data_4069256
loop_
_publ_author_name
'Ho, Chien-Chang'
'Chatterjee, Sandipan'
'Wu, Tzu-Liang'
'Chan, Kai-Ting'
'Chang, Yu-Wei'
'Hsiao, Tsun-Hung'
'Lee, Hon Man'

_publ_section_title
;
 Direct Arylation Mediated by Palladium Complexes with Rigid
 Phosphine-Functionalized N-Heterocyclic Carbenes
;
_journal_issue 9
_journal_name_full Organometallics
_journal_page_first 2837
_journal_paper_doi 10.1021/om900112y
_journal_volume 28
_journal_year 2009
_chemical_formula_moiety 'C23 H21 Cl I N2 P Pd'
_chemical_formula_sum 'C23 H21 Cl I N2 P Pd'
_chemical_formula_weight 625.14
_space_group_IT_number 14
_symmetry_cell_setting monoclinic
_symmetry_Int_Tables_number 14
_symmetry_space_group_name_Hall '-P 2yn'
_symmetry_space_group_name_H-M 'P 1 21/n 1'
_atom_sites_solution_hydrogens geom
_atom_sites_solution_primary direct
_atom_sites_solution_secondary difmap
_audit_creation_method SHELXL-97
_cell_angle_alpha 90.00
_cell_angle_beta 106.401(6)
_cell_angle_gamma 90.00
_cell_formula_units_Z 8
_cell_length_a 16.560(5)
_cell_length_b 15.826(4)
_cell_length_c 18.149(5)
_cell_measurement_reflns_used 902
_cell_measurement_temperature 150(2)
_cell_measurement_theta_max 15.3
_cell_measurement_theta_min 2.6
_cell_volume 4563(2)
_computing_cell_refinement 'SAINT v6.280a (Bruker, 2004)'
_computing_data_collection 'APEX2 v1.0-22 (Bruker, 2004)'
_computing_data_reduction 'SAINT v6.280a (Bruker, 2004)'
_computing_molecular_graphics 'SHELXTL 5.1'
_computing_publication_material 'SHELXTL 5.1'
_computing_structure_refinement 'SHELXTL 5.1'
_computing_structure_solution 'SHELXTL 5.1 (Sheldrick, 1998)'
_diffrn_ambient_temperature 150(2)
_diffrn_measured_fraction_theta_full 1.000
_diffrn_measured_fraction_theta_max 1.000
_diffrn_measurement_device_type 'Bruker SMART APEX II'
_diffrn_measurement_method \w
_diffrn_radiation_monochromator graphite
_diffrn_radiation_probe x-ray
_diffrn_radiation_type MoK\a
_diffrn_radiation_wavelength 0.71073
_diffrn_reflns_av_R_equivalents 0.2295
_diffrn_reflns_av_sigmaI/netI 0.2274
_diffrn_reflns_limit_h_max 21
_diffrn_reflns_limit_h_min -21
_diffrn_reflns_limit_k_max 20
_diffrn_reflns_limit_k_min -20
_diffrn_reflns_limit_l_max 23
_diffrn_reflns_limit_l_min -23
_diffrn_reflns_number 45197
_diffrn_reflns_theta_full 27.50
_diffrn_reflns_theta_max 27.50
_diffrn_reflns_theta_min 1.74
_diffrn_source 'fine-focus sealed tube'
_diffrn_standards_decay_% 0
_diffrn_standards_interval_count 0
_diffrn_standards_interval_time 0
_diffrn_standards_number 0
_exptl_absorpt_coefficient_mu 2.366
_exptl_absorpt_correction_T_max 0.9113
_exptl_absorpt_correction_T_min 0.7978
_exptl_absorpt_correction_type multi-scan
_exptl_absorpt_process_details 'SADABS 2.10 (Sheldrick, 2003)'
_exptl_crystal_colour yellow
_exptl_crystal_density_diffrn 1.820
_exptl_crystal_density_method 'not measured'
_exptl_crystal_description block
_exptl_crystal_F_000 2432
_exptl_crystal_size_max 0.10
_exptl_crystal_size_mid 0.09
_exptl_crystal_size_min 0.04
_refine_diff_density_max 1.056
_refine_diff_density_min -2.189
_refine_diff_density_rms 0.233
_refine_ls_extinction_method none
_refine_ls_goodness_of_fit_ref 1.009
_refine_ls_hydrogen_treatment constr
_refine_ls_matrix_type full
_refine_ls_number_parameters 513
_refine_ls_number_reflns 10493
_refine_ls_number_restraints 0
_refine_ls_restrained_S_all 1.009
_refine_ls_R_factor_all 0.2021
_refine_ls_R_factor_gt 0.0730
_refine_ls_shift/su_max 0.001
_refine_ls_shift/su_mean 0.000
_refine_ls_structure_factor_coef Fsqd
_refine_ls_weighting_details 'calc w=1/[\s^2^(Fo^2^)+(0.0666P)^2^+4.4004P] where P=(Fo^2^+2Fc^2^)/3'
_refine_ls_weighting_scheme calc
_refine_ls_wR_factor_gt 0.1480
_refine_ls_wR_factor_ref 0.1943
_reflns_number_gt 4629
_reflns_number_total 10493
_reflns_threshold_expression I>2\s
_cod_data_source_file om900112y_si_001.cif
_cod_data_source_block 4a
_cod_original_sg_symbol_H-M 'P 21/n'
_cod_database_code 4069256

loop_
_symmetry_equiv_pos_as_xyz
'x, y, z'
'-x+1/2, y+1/2, -z+1/2'
'-x, -y, -z'
'x-1/2, -y-1/2, z-1/2'

loop_
_atom_site_label
_atom_site_type_symbol
_atom_site_fract_x
_atom_site_fract_y
_atom_site_fract_z
_atom_site_U_iso_or_equiv
_atom_site_adp_type
_atom_site_occupancy
_atom_site_symmetry_multiplicity
_atom_site_calc_flag
_atom_site_refinement_flags
C1 C 1.0730(7) 0.5183(8) 0.8265(7) 0.025(3) Uani 1 1 d .
C2 C 1.0725(7) 0.4025(8) 0.7539(6) 0.022(3) Uani 1 1 d .
H2 H 1.0733 0.3447 0.7398 0.027 Uiso 1 1 calc R
C3 C 1.0686(7) 0.4703(7) 0.7059(7) 0.017(3) Uani 1 1 d .
H3 H 1.0667 0.4697 0.6531 0.021 Uiso 1 1 calc R
C4 C 1.0823(8) 0.3797(8) 0.8947(7) 0.028(3) Uani 1 1 d .
H4A H 1.0993 0.4145 0.9412 0.042 Uiso 1 1 calc R
H4B H 1.1246 0.3357 0.8970 0.042 Uiso 1 1 calc R
H4C H 1.0278 0.3534 0.8910 0.042 Uiso 1 1 calc R
C5 C 1.0661(7) 0.6278(7) 0.7277(7) 0.024(3) Uani 1 1 d .
H5A H 1.0941 0.6307 0.6862 0.029 Uiso 1 1 calc R
H5B H 1.1004 0.6616 0.7713 0.029 Uiso 1 1 calc R
C6 C 0.9816(7) 0.6692(7) 0.6991(7) 0.024(3) Uani 1 1 d .
C7 C 0.9204(8) 0.6721(7) 0.7402(7) 0.023(3) Uani 1 1 d .
C8 C 0.8443(9) 0.7152(8) 0.7085(7) 0.035(3) Uani 1 1 d .
H8 H 0.8037 0.7189 0.7363 0.041 Uiso 1 1 calc R
C9 C 0.8287(9) 0.7521(9) 0.6370(8) 0.043(4) Uani 1 1 d .
H9 H 0.7763 0.7791 0.6146 0.052 Uiso 1 1 calc R
C10 C 0.8885(10) 0.7499(9) 0.5982(8) 0.047(4) Uani 1 1 d .
H10 H 0.8777 0.7775 0.5499 0.056 Uiso 1 1 calc R
C11 C 0.9631(8) 0.7093(7) 0.6270(7) 0.030(3) Uani 1 1 d .
H11 H 1.0030 0.7080 0.5984 0.036 Uiso 1 1 calc R
C12 C 0.8840(7) 0.5118(7) 0.7925(6) 0.017(3) Uani 1 1 d .
C13 C 0.8563(7) 0.4952(8) 0.7135(7) 0.028(3) Uani 1 1 d .
H13 H 0.8580 0.5387 0.6779 0.033 Uiso 1 1 calc R
C14 C 0.8260(8) 0.4143(8) 0.6863(8) 0.031(3) Uani 1 1 d .
H14 H 0.8074 0.4028 0.6328 0.037 Uiso 1 1 calc R
C15 C 0.8239(8) 0.3536(8) 0.7379(8) 0.031(3) Uani 1 1 d .
H15 H 0.8034 0.2991 0.7200 0.037 Uiso 1 1 calc R
C16 C 0.8510(8) 0.3686(9) 0.8165(8) 0.033(3) Uani 1 1 d .
H16 H 0.8487 0.3249 0.8517 0.040 Uiso 1 1 calc R
C17 C 0.8814(8) 0.4477(8) 0.8431(7) 0.028(3) Uani 1 1 d .
H17 H 0.9007 0.4578 0.8968 0.034 Uiso 1 1 calc R
C18 C 0.8584(7) 0.6633(8) 0.8744(7) 0.024(3) Uani 1 1 d .
C19 C 0.7924(8) 0.6196(9) 0.8912(7) 0.034(3) Uani 1 1 d .
H19 H 0.7805 0.5631 0.8737 0.041 Uiso 1 1 calc R
C20 C 0.7437(9) 0.6581(10) 0.9333(8) 0.044(3) Uani 1 1 d .
H20 H 0.6986 0.6287 0.9446 0.053 Uiso 1 1 calc R
C21 C 0.7631(9) 0.7404(10) 0.9582(8) 0.044(3) Uani 1 1 d .
H21 H 0.7307 0.7674 0.9870 0.053 Uiso 1 1 calc R
C22 C 0.8269(10) 0.7831(9) 0.9427(7) 0.045(4) Uani 1 1 d .
H22 H 0.8384 0.8393 0.9610 0.054 Uiso 1 1 calc R
C23 C 0.8764(9) 0.7465(8) 0.9001(7) 0.036(3) Uani 1 1 d .
H23 H 0.9209 0.7771 0.8891 0.044 Uiso 1 1 calc R
C24 C 0.8109(7) 1.0481(7) 0.1635(6) 0.019(3) Uani 1 1 d .
C25 C 0.8348(8) 1.1814(8) 0.1386(8) 0.033(3) Uani 1 1 d .
H25 H 0.8499 1.2297 0.1145 0.039 Uiso 1 1 calc R
C26 C 0.8104(7) 1.1823(8) 0.2012(7) 0.024(3) Uani 1 1 d .
H26 H 0.8046 1.2306 0.2303 0.029 Uiso 1 1 calc R
C27 C 0.8583(10) 1.0695(9) 0.0460(7) 0.047(4) Uani 1 1 d .
H27A H 0.8775 1.0108 0.0544 0.071 Uiso 1 1 calc R
H27B H 0.9036 1.1047 0.0377 0.071 Uiso 1 1 calc R
H27C H 0.8091 1.0725 0.0008 0.071 Uiso 1 1 calc R
C28 C 0.7860(7) 1.0695(7) 0.2907(6) 0.018(3) Uani 1 1 d .
H28A H 0.7593 1.0130 0.2836 0.022 Uiso 1 1 calc R
H28B H 0.7498 1.1084 0.3101 0.022 Uiso 1 1 calc R
C29 C 0.8710(6) 1.0645(7) 0.3466(6) 0.017(3) Uani 1 1 d .
C30 C 0.9344(7) 1.0091(7) 0.3390(6) 0.015(2) Uani 1 1 d .
C31 C 1.0139(7) 1.0117(7) 0.3909(7) 0.019(3) Uani 1 1 d .
H31 H 1.0571 0.9753 0.3845 0.023 Uiso 1 1 calc R
C32 C 1.0298(8) 1.0663(8) 0.4509(7) 0.034(3) Uani 1 1 d .
H32 H 1.0844 1.0676 0.4864 0.040 Uiso 1 1 calc R
C33 C 0.9685(8) 1.1202(8) 0.4616(7) 0.028(3) Uani 1 1 d .
H33 H 0.9803 1.1582 0.5039 0.034 Uiso 1 1 calc R
C34 C 0.8896(7) 1.1177(7) 0.4095(7) 0.020(3) Uani 1 1 d .
H34 H 0.8467 1.1537 0.4171 0.023 Uiso 1 1 calc R
C35 C 0.9423(7) 0.8311(7) 0.3212(6) 0.020(3) Uani 1 1 d .
C36 C 0.8788(8) 0.8000(7) 0.3515(6) 0.023(3) Uani 1 1 d .
H36 H 0.8250 0.8263 0.3394 0.027 Uiso 1 1 calc R
C37 C 0.8963(8) 0.7300(7) 0.3997(7) 0.028(3) Uani 1 1 d .
H37 H 0.8542 0.7080 0.4206 0.034 Uiso 1 1 calc R
C38 C 0.9740(8) 0.6926(7) 0.4171(7) 0.028(3) Uani 1 1 d .
H38 H 0.9847 0.6443 0.4496 0.033 Uiso 1 1 calc R
C39 C 1.0368(8) 0.7235(7) 0.3888(7) 0.024(2) Uani 1 1 d .
H39 H 1.0908 0.6977 0.4023 0.029 Uiso 1 1 calc R
C40 C 1.0202(7) 0.7930(7) 0.3400(7) 0.024(2) Uani 1 1 d .
H40 H 1.0629 0.8143 0.3195 0.029 Uiso 1 1 calc R
C41 C 1.0036(7) 0.9432(7) 0.2187(7) 0.023(3) Uani 1 1 d .
C42 C 1.0139(8) 0.8773(8) 0.1709(7) 0.028(3) Uani 1 1 d .
H42 H 0.9784 0.8290 0.1623 0.033 Uiso 1 1 calc R
C43 C 1.0797(9) 0.8856(9) 0.1359(8) 0.041(4) Uani 1 1 d .
H43 H 1.0898 0.8420 0.1036 0.050 Uiso 1 1 calc R
C44 C 1.1288(9) 0.9568(11) 0.1489(9) 0.056(5) Uani 1 1 d .
H44 H 1.1728 0.9620 0.1251 0.067 Uiso 1 1 calc R
C45 C 1.1162(9) 1.0198(10) 0.1947(8) 0.048(4) Uani 1 1 d .
H45 H 1.1512 1.0685 0.2030 0.058 Uiso 1 1 calc R
C46 C 1.0528(9) 1.0132(8) 0.2289(7) 0.037(4) Uani 1 1 d .
H46 H 1.0430 1.0581 0.2601 0.045 Uiso 1 1 calc R
Cl1 Cl 1.0631(2) 0.70637(19) 0.99445(17) 0.0266(7) Uani 1 1 d .
Cl2 Cl 0.78270(18) 0.77803(17) 0.16285(16) 0.0214(7) Uani 1 1 d .
I1 I 1.22774(6) 0.57618(6) 0.96323(6) 0.0407(3) Uani 1 1 d .
I2 I 0.66450(6) 0.94558(7) 0.04493(6) 0.0471(3) Uani 1 1 d .
N1 N 1.0753(6) 0.4328(6) 0.8276(6) 0.022(2) Uani 1 1 d .
N2 N 1.0679(6) 0.5403(6) 0.7527(6) 0.021(2) Uani 1 1 d .
N3 N 0.8352(6) 1.1000(6) 0.1135(6) 0.027(2) Uani 1 1 d .
N4 N 0.7951(5) 1.1010(6) 0.2163(5) 0.017(2) Uani 1 1 d .
P1 P 0.9305(2) 0.6130(2) 0.82926(18) 0.0214(7) Uani 1 1 d .
P2 P 0.91740(19) 0.92729(19) 0.26272(17) 0.0179(7) Uani 1 1 d .
Pd1 Pd 1.06599(6) 0.60099(6) 0.90336(5) 0.0207(2) Uani 1 1 d .
Pd2 Pd 0.79804(6) 0.92561(6) 0.16412(5) 0.0191(2) Uani 1 1 d .

loop_
_atom_site_aniso_label
_atom_site_aniso_U_11
_atom_site_aniso_U_22
_atom_site_aniso_U_33
_atom_site_aniso_U_23
_atom_site_aniso_U_13
_atom_site_aniso_U_12
C1 0.020(7) 0.025(8) 0.032(8) -0.004(6) 0.013(6) -0.003(6)
C2 0.012(6) 0.028(8) 0.023(7) -0.019(6) 0.000(5) -0.002(5)
C3 0.013(6) 0.015(7) 0.028(7) -0.010(5) 0.011(5) 0.003(5)
C4 0.035(8) 0.027(8) 0.023(7) 0.002(6) 0.008(6) 0.000(6)
C5 0.032(8) 0.019(7) 0.025(7) 0.004(5) 0.015(6) -0.001(6)
C6 0.025(7) 0.019(7) 0.029(7) 0.002(5) 0.011(6) 0.005(5)
C7 0.031(8) 0.007(6) 0.036(8) 0.008(5) 0.018(6) -0.001(5)
C8 0.051(9) 0.034(8) 0.029(8) 0.015(6) 0.028(7) 0.015(7)
C9 0.051(10) 0.044(9) 0.037(9) 0.021(7) 0.016(8) 0.021(8)
C10 0.081(12) 0.031(9) 0.036(9) 0.005(7) 0.030(9) 0.009(8)
C11 0.043(9) 0.023(7) 0.036(8) 0.013(6) 0.029(7) 0.013(6)
C12 0.012(6) 0.026(7) 0.018(6) 0.000(5) 0.010(5) 0.009(5)
C13 0.012(7) 0.044(9) 0.027(7) 0.004(6) 0.007(6) 0.002(6)
C14 0.029(7) 0.035(9) 0.035(8) -0.014(7) 0.021(6) -0.008(6)
C15 0.029(8) 0.018(7) 0.046(9) 0.001(7) 0.011(7) -0.012(6)
C16 0.025(8) 0.042(9) 0.039(9) 0.004(7) 0.020(7) -0.001(6)
C17 0.031(8) 0.030(8) 0.025(7) -0.004(6) 0.009(6) -0.001(6)
C18 0.017(7) 0.030(8) 0.021(7) -0.001(6) 0.000(5) 0.013(6)
C19 0.037(8) 0.047(9) 0.021(7) 0.008(6) 0.012(6) 0.011(7)
C20 0.035(6) 0.066(8) 0.038(6) -0.007(6) 0.023(5) 0.025(6)
C21 0.035(6) 0.066(8) 0.038(6) -0.007(6) 0.023(5) 0.025(6)
C22 0.067(11) 0.040(9) 0.020(7) -0.007(6) 0.000(7) 0.034(8)
C23 0.044(9) 0.026(8) 0.034(8) 0.005(6) 0.004(7) 0.012(7)
C24 0.012(6) 0.026(7) 0.017(6) -0.001(5) 0.003(5) -0.006(5)
C25 0.052(9) 0.013(7) 0.039(8) 0.002(6) 0.022(7) 0.004(6)
C26 0.022(7) 0.020(7) 0.032(8) 0.004(6) 0.011(6) 0.003(5)
C27 0.082(12) 0.041(9) 0.029(8) -0.006(7) 0.033(8) -0.008(8)
C28 0.021(6) 0.018(6) 0.015(6) -0.003(5) 0.003(5) 0.002(5)
C29 0.011(6) 0.022(7) 0.019(6) 0.001(5) 0.008(5) -0.009(5)
C30 0.020(6) 0.013(6) 0.011(6) 0.002(5) 0.005(5) -0.002(5)
C31 0.019(7) 0.011(6) 0.025(7) 0.008(5) 0.001(5) 0.001(5)
C32 0.027(8) 0.034(8) 0.038(8) -0.016(7) 0.005(6) -0.005(6)
C33 0.037(8) 0.024(8) 0.023(7) -0.005(6) 0.008(6) 0.003(6)
C34 0.027(7) 0.011(6) 0.025(7) 0.000(5) 0.015(6) 0.006(5)
C35 0.033(8) 0.015(7) 0.016(6) -0.001(5) 0.012(6) -0.009(5)
C36 0.028(7) 0.016(7) 0.022(7) 0.002(5) 0.004(6) 0.004(5)
C37 0.041(9) 0.022(7) 0.020(7) -0.003(6) 0.006(6) -0.003(6)
C38 0.039(8) 0.015(7) 0.026(7) 0.008(5) 0.004(6) -0.001(6)
C39 0.023(5) 0.019(5) 0.032(5) -0.013(4) 0.008(4) 0.009(4)
C40 0.023(5) 0.019(5) 0.032(5) -0.013(4) 0.008(4) 0.009(4)
C41 0.028(7) 0.027(7) 0.021(7) -0.003(5) 0.016(6) -0.003(6)
C42 0.039(8) 0.023(7) 0.029(7) 0.003(6) 0.020(6) -0.007(6)
C43 0.049(10) 0.054(10) 0.035(8) -0.011(7) 0.034(8) -0.012(8)
C44 0.030(9) 0.096(14) 0.052(11) 0.003(10) 0.030(8) -0.019(9)
C45 0.054(10) 0.055(11) 0.044(10) -0.024(8) 0.028(8) -0.026(8)
C46 0.057(10) 0.033(8) 0.029(8) -0.014(6) 0.023(7) -0.020(7)
Cl1 0.0363(19) 0.0250(18) 0.0203(16) -0.0054(13) 0.0109(14) 0.0008(14)
Cl2 0.0336(18) 0.0080(14) 0.0247(16) -0.0030(12) 0.0116(14) -0.0068(12)
I1 0.0279(5) 0.0444(6) 0.0479(6) -0.0070(5) 0.0078(4) -0.0032(4)
I2 0.0454(6) 0.0548(7) 0.0388(6) -0.0110(5) 0.0082(5) -0.0028(5)
N1 0.014(5) 0.020(6) 0.030(6) -0.003(5) 0.003(4) 0.002(4)
N2 0.017(6) 0.022(6) 0.026(6) 0.004(5) 0.009(5) 0.000(4)
N3 0.039(7) 0.020(6) 0.023(6) 0.001(5) 0.010(5) 0.005(5)
N4 0.008(5) 0.015(5) 0.025(5) -0.001(4) 0.002(4) 0.005(4)
P1 0.0265(18) 0.0205(18) 0.0212(17) 0.0014(14) 0.0131(14) 0.0031(14)
P2 0.0201(16) 0.0196(17) 0.0175(15) -0.0019(14) 0.0110(13) -0.0020(14)
Pd1 0.0247(5) 0.0173(5) 0.0219(5) -0.0024(4) 0.0096(4) 0.0002(4)
Pd2 0.0229(5) 0.0171(5) 0.0188(5) -0.0037(4) 0.0081(4) -0.0040(4)

loop_
_atom_type_symbol
_atom_type_description
_atom_type_scat_dispersion_real
_atom_type_scat_dispersion_imag
_atom_type_scat_source
C C 0.0033 0.0016 'International Tables Vol C Tables 4.2.6.8 and 6.1.1.4'
H H 0.0000 0.0000 'International Tables Vol C Tables 4.2.6.8 and 6.1.1.4'
N N 0.0061 0.0033 'International Tables Vol C Tables 4.2.6.8 and 6.1.1.4'
Cl Cl 0.1484 0.1585 'International Tables Vol C Tables 4.2.6.8 and 6.1.1.4'
Pd Pd -0.9988 1.0072 'International Tables Vol C Tables 4.2.6.8 and 6.1.1.4'
P P 0.1023 0.0942 'International Tables Vol C Tables 4.2.6.8 and 6.1.1.4'
I I -0.4742 1.8119 'International Tables Vol C Tables 4.2.6.8 and 6.1.1.4'

loop_
_geom_angle_atom_site_label_1
_geom_angle_atom_site_label_2
_geom_angle_atom_site_label_3
_geom_angle
N1 C1 N2 105.3(10)
N1 C1 Pd1 132.1(9)
N2 C1 Pd1 122.3(9)
C3 C2 N1 108.6(10)
C3 C2 H2 125.7
N1 C2 H2 125.7
C2 C3 N2 104.1(10)
C2 C3 H3 128.0
N2 C3 H3 128.0
N1 C4 H4A 109.5
N1 C4 H4B 109.5
H4A C4 H4B 109.5
N1 C4 H4C 109.5
H4A C4 H4C 109.5
H4B C4 H4C 109.5
N2 C5 C6 117.3(10)
N2 C5 H5A 108.0
C6 C5 H5A 108.0
N2 C5 H5B 108.0
C6 C5 H5B 108.0
H5A C5 H5B 107.2
C11 C6 C7 118.2(11)
C11 C6 C5 117.1(10)
C7 C6 C5 124.6(11)
C8 C7 C6 119.5(11)
C8 C7 P1 117.1(9)
C6 C7 P1 123.1(9)
C9 C8 C7 119.9(12)
C9 C8 H8 120.0
C7 C8 H8 120.0
C10 C9 C8 120.2(13)
C10 C9 H9 119.9
C8 C9 H9 119.9
C11 C10 C9 121.7(13)
C11 C10 H10 119.2
C9 C10 H10 119.2
C10 C11 C6 120.5(12)
C10 C11 H11 119.8
C6 C11 H11 119.8
C17 C12 C13 118.8(11)
C17 C12 P1 119.6(9)
C13 C12 P1 121.4(9)
C12 C13 C14 120.5(12)
C12 C13 H13 119.7
C14 C13 H13 119.7
C15 C14 C13 118.6(12)
C15 C14 H14 120.7
C13 C14 H14 120.7
C14 C15 C16 121.8(12)
C14 C15 H15 119.1
C16 C15 H15 119.1
C17 C16 C15 119.5(12)
C17 C16 H16 120.2
C15 C16 H16 120.2
C12 C17 C16 120.7(12)
C12 C17 H17 119.7
C16 C17 H17 119.7
C19 C18 C23 120.0(12)
C19 C18 P1 122.4(10)
C23 C18 P1 117.2(10)
C20 C19 C18 120.7(13)
C20 C19 H19 119.7
C18 C19 H19 119.7
C21 C20 C19 118.1(14)
C21 C20 H20 120.9
C19 C20 H20 120.9
C22 C21 C20 121.7(12)
C22 C21 H21 119.1
C20 C21 H21 119.1
C21 C22 C23 121.6(14)
C21 C22 H22 119.2
C23 C22 H22 119.2
C18 C23 C22 118.0(13)
C18 C23 H23 121.0
C22 C23 H23 121.0
N4 C24 N3 104.6(10)
N4 C24 Pd2 124.5(8)
N3 C24 Pd2 130.9(8)
C26 C25 N3 109.4(11)
C26 C25 H25 125.3
N3 C25 H25 125.3
C25 C26 N4 106.7(11)
C25 C26 H26 126.6
N4 C26 H26 126.6
N3 C27 H27A 109.5
N3 C27 H27B 109.5
H27A C27 H27B 109.5
N3 C27 H27C 109.5
H27A C27 H27C 109.5
H27B C27 H27C 109.5
N4 C28 C29 108.6(9)
N4 C28 H28A 110.0
C29 C28 H28A 110.0
N4 C28 H28B 110.0
C29 C28 H28B 110.0
H28A C28 H28B 108.4
C34 C29 C30 117.6(10)
C34 C29 C28 118.6(10)
C30 C29 C28 123.8(10)
C31 C30 C29 120.5(10)
C31 C30 P2 116.2(8)
C29 C30 P2 123.3(8)
C32 C31 C30 119.7(11)
C32 C31 H31 120.1
C30 C31 H31 120.1
C31 C32 C33 121.5(12)
C31 C32 H32 119.2
C33 C32 H32 119.2
C34 C33 C32 118.5(11)
C34 C33 H33 120.8
C32 C33 H33 120.8
C33 C34 C29 122.1(11)
C33 C34 H34 119.0
C29 C34 H34 119.0
C40 C35 C36 120.0(11)
C40 C35 P2 123.3(9)
C36 C35 P2 116.5(9)
C37 C36 C35 118.6(11)
C37 C36 H36 120.7
C35 C36 H36 120.7
C38 C37 C36 120.4(12)
C38 C37 H37 119.8
C36 C37 H37 119.8
C37 C38 C39 121.4(11)
C37 C38 H38 119.3
C39 C38 H38 119.3
C38 C39 C40 119.0(11)
C38 C39 H39 120.5
C40 C39 H39 120.5
C35 C40 C39 120.6(11)
C35 C40 H40 119.7
C39 C40 H40 119.7
C46 C41 C42 121.3(11)
C46 C41 P2 124.2(9)
C42 C41 P2 114.4(9)
C41 C42 C43 117.0(12)
C41 C42 H42 121.5
C43 C42 H42 121.5
C44 C43 C42 119.6(13)
C44 C43 H43 120.2
C42 C43 H43 120.2
C45 C44 C43 121.7(13)
C45 C44 H44 119.2
C43 C44 H44 119.2
C44 C45 C46 119.7(14)
C44 C45 H45 120.2
C46 C45 H45 120.2
C41 C46 C45 120.6(13)
C41 C46 H46 119.7
C45 C46 H46 119.7
C1 N1 C2 109.4(10)
C1 N1 C4 125.7(10)
C2 N1 C4 124.8(10)
C1 N2 C3 112.6(10)
C1 N2 C5 122.7(10)
C3 N2 C5 124.7(10)
C24 N3 C25 108.3(10)
C24 N3 C27 123.6(10)
C25 N3 C27 128.1(10)
C24 N4 C26 111.0(10)
C24 N4 C28 121.7(9)
C26 N4 C28 125.2(9)
C18 P1 C12 106.7(5)
C18 P1 C7 105.5(5)
C12 P1 C7 101.7(5)
C18 P1 Pd1 115.8(4)
C12 P1 Pd1 112.8(4)
C7 P1 Pd1 113.1(4)
C35 P2 C41 106.9(5)
C35 P2 C30 100.7(5)
C41 P2 C30 104.8(5)
C35 P2 Pd2 116.8(4)
C41 P2 Pd2 105.6(4)
C30 P2 Pd2 120.8(4)
C1 Pd1 P1 83.1(4)
C1 Pd1 Cl1 176.7(4)
P1 Pd1 Cl1 98.25(11)
C1 Pd1 I1 86.3(4)
P1 Pd1 I1 168.45(9)
Cl1 Pd1 I1 92.08(9)
C24 Pd2 P2 85.4(3)
C24 Pd2 Cl2 179.1(3)
P2 Pd2 Cl2 95.02(11)
C24 Pd2 I2 86.8(3)
P2 Pd2 I2 171.89(9)
Cl2 Pd2 I2 92.74(8)

loop_
_geom_bond_atom_site_label_1
_geom_bond_atom_site_label_2
_geom_bond_distance
C1 N1 1.354(14)
C1 N2 1.363(14)
C1 Pd1 1.941(12)
C2 C3 1.371(16)
C2 N1 1.409(14)
C2 H2 0.9500
C3 N2 1.397(13)
C3 H3 0.9500
C4 N1 1.456(14)
C4 H4A 0.9800
C4 H4B 0.9800
C4 H4C 0.9800
C5 N2 1.455(14)
C5 C6 1.499(16)
C5 H5A 0.9900
C5 H5B 0.9900
C6 C11 1.408(16)
C6 C7 1.417(15)
C7 C8 1.405(16)
C7 P1 1.835(12)
C8 C9 1.379(16)
C8 H8 0.9500
C9 C10 1.368(18)
C9 H9 0.9500
C10 C11 1.358(18)
C10 H10 0.9500
C11 H11 0.9500
C12 C17 1.377(15)
C12 C13 1.402(16)
C12 P1 1.820(12)
C13 C14 1.413(17)
C13 H13 0.9500
C14 C15 1.347(17)
C14 H14 0.9500
C15 C16 1.390(18)
C15 H15 0.9500
C16 C17 1.384(17)
C16 H16 0.9500
C17 H17 0.9500
C18 C19 1.398(17)
C18 C23 1.400(17)
C18 P1 1.813(12)
C19 C20 1.398(16)
C19 H19 0.9500
C20 C21 1.39(2)
C20 H20 0.9500
C21 C22 1.35(2)
C21 H21 0.9500
C22 C23 1.401(18)
C22 H22 0.9500
C23 H23 0.9500
C24 N4 1.354(14)
C24 N3 1.366(14)
C24 Pd2 1.950(12)
C25 C26 1.307(16)
C25 N3 1.368(14)
C25 H25 0.9500
C26 N4 1.355(14)
C26 H26 0.9500
C27 N3 1.463(15)
C27 H27A 0.9800
C27 H27B 0.9800
C27 H27C 0.9800
C28 N4 1.485(13)
C28 C29 1.488(15)
C28 H28A 0.9900
C28 H28B 0.9900
C29 C34 1.381(15)
C29 C30 1.403(15)
C30 C31 1.387(15)
C30 P2 1.858(11)
C31 C32 1.356(16)
C31 H31 0.9500
C32 C33 1.382(17)
C32 H32 0.9500
C33 C34 1.380(16)
C33 H33 0.9500
C34 H34 0.9500
C35 C40 1.378(15)
C35 C36 1.407(15)
C35 P2 1.834(11)
C36 C37 1.390(16)
C36 H36 0.9500
C37 C38 1.370(17)
C37 H37 0.9500
C38 C39 1.374(16)
C38 H38 0.9500
C39 C40 1.389(16)
C39 H39 0.9500
C40 H40 0.9500
C41 C46 1.357(16)
C41 C42 1.398(16)
C41 P2 1.839(11)
C42 C43 1.412(16)
C42 H42 0.9500
C43 C44 1.371(19)
C43 H43 0.9500
C44 C45 1.351(19)
C44 H44 0.9500
C45 C46 1.366(17)
C45 H45 0.9500
C46 H46 0.9500
Cl1 Pd1 2.358(3)
Cl2 Pd2 2.349(3)
I1 Pd1 2.6203(15)
I2 Pd2 2.6397(15)
P1 Pd1 2.274(3)
P2 Pd2 2.261(3)
